data_7218766
loop_
_publ_author_name
'Zhang, Juanjuan'
'Hu, Jun-Die'
'Cao, Cheng-Pao'
'Dou, Guo-Lan'
'Fu, Lei'
'Huang, Zhi-Bin'
'Shi, DaQing'

_publ_section_title
;
 Selective synthesis of polyfunctionalized hydroisoquinoline derivatives
 via three-component domino reaction
;
_journal_name_full 'RSC Adv.'
_journal_paper_doi 10.1039/C4RA12560F
_journal_year 2014
_chemical_formula_sum 'C17 H18 N4 O3'
_chemical_formula_weight 326.35
_chemical_name_systematic
; 
 ? 
;
_space_group_IT_number 2
_symmetry_cell_setting triclinic
_symmetry_space_group_name_Hall '-P 1'
_symmetry_space_group_name_H-M 'P -1'
_atom_sites_solution_hydrogens geom
_atom_sites_solution_primary direct
_atom_sites_solution_secondary difmap
_audit_creation_method SHELXL-97
_cell_angle_alpha 108.694(2)
_cell_angle_beta 105.2940(10)
_cell_angle_gamma 100.3700(10)
_cell_formula_units_Z 2
_cell_length_a 7.9219(8)
_cell_length_b 10.2365(13)
_cell_length_c 11.9557(14)
_cell_measurement_reflns_used 740
_cell_measurement_temperature 298(2)
_cell_measurement_theta_max 21.45
_cell_measurement_theta_min 2.785
_cell_volume 847.90(17)
_computing_cell_refinement 'Bruker SMART'
_computing_data_collection 'Bruker SMART'
_computing_data_reduction 'Bruker SAINT'
_computing_molecular_graphics 'Bruker SHELXTL'
_computing_publication_material 'Bruker SHELXTL'
_computing_structure_refinement 'SHELXL-97 (Sheldrick, 1997)'
_computing_structure_solution 'SHELXS-97 (Sheldrick, 1990)'
_diffrn_ambient_temperature 298(2)
_diffrn_measured_fraction_theta_full 0.982
_diffrn_measured_fraction_theta_max 0.982
_diffrn_measurement_device_type 'CCD area detector'
_diffrn_measurement_method 'phi and omega scans'
_diffrn_radiation_monochromator graphite
_diffrn_radiation_source 'fine-focus sealed tube'
_diffrn_radiation_type MoK\a
_diffrn_radiation_wavelength 0.71073
_diffrn_reflns_av_R_equivalents 0.0383
_diffrn_reflns_av_sigmaI/netI 0.0913
_diffrn_reflns_limit_h_max 8
_diffrn_reflns_limit_h_min -9
_diffrn_reflns_limit_k_max 9
_diffrn_reflns_limit_k_min -12
_diffrn_reflns_limit_l_max 14
_diffrn_reflns_limit_l_min -9
_diffrn_reflns_number 4301
_diffrn_reflns_theta_full 25.02
_diffrn_reflns_theta_max 25.02
_diffrn_reflns_theta_min 2.78
_exptl_absorpt_coefficient_mu 0.090
_exptl_absorpt_correction_T_max 0.9795
_exptl_absorpt_correction_T_min 0.9717
_exptl_absorpt_correction_type multi-scan
_exptl_absorpt_process_details sadabs
_exptl_crystal_colour block
_exptl_crystal_density_diffrn 1.278
_exptl_crystal_density_method 'not measured'
_exptl_crystal_description colorless
_exptl_crystal_F_000 344
_exptl_crystal_size_max 0.32
_exptl_crystal_size_mid 0.30
_exptl_crystal_size_min 0.23
_refine_diff_density_max 0.178
_refine_diff_density_min -0.201
_refine_diff_density_rms 0.046
_refine_ls_extinction_coef 0.082(6)
_refine_ls_extinction_expression Fc^*^=kFc[1+0.001xFc^2^\l^3^/sin(2\q)]^-1/4^
_refine_ls_extinction_method SHELXL
_refine_ls_goodness_of_fit_ref 0.969
_refine_ls_hydrogen_treatment mixed
_refine_ls_matrix_type full
_refine_ls_number_parameters 220
_refine_ls_number_reflns 2940
_refine_ls_number_restraints 0
_refine_ls_restrained_S_all 0.969
_refine_ls_R_factor_all 0.1167
_refine_ls_R_factor_gt 0.0549
_refine_ls_shift/su_max 0.000
_refine_ls_shift/su_mean 0.000
_refine_ls_structure_factor_coef Fsqd
_refine_ls_weighting_details 'calc w=1/[\s^2^(Fo^2^)+(0.0531P)^2^+0.0000P] where P=(Fo^2^+2Fc^2^)/3'
_refine_ls_weighting_scheme calc
_refine_ls_wR_factor_gt 0.1125
_refine_ls_wR_factor_ref 0.1396
_reflns_number_gt 1479
_reflns_number_total 2940
_reflns_threshold_expression >2sigma(I)
_cod_data_source_file c4ra12560f2.cif
_cod_data_source_block 130420b
_cod_depositor_comments
;
The following automatic conversions were performed:

'_symmetry_cell_setting' value 'Triclinic' changed to 'triclinic'
according to
/usr/data/users/saulius/crontab/automatic-downloads/rss-feeds/RSC/lib/dictionaries/cif_core.dic
dictionary named 'cif_core.dic' version 2.4.2 from 2011-04-26.

Automatic conversion script
Id: cif_fix_values 2827 2014-09-09 07:05:25Z andrius 
;
_cod_original_sg_symbol_H-M P-1
_cod_database_code 7218766

loop_
_symmetry_equiv_pos_as_xyz
'x, y, z'
'-x, -y, -z'

loop_
_atom_site_label
_atom_site_type_symbol
_atom_site_fract_x
_atom_site_fract_y
_atom_site_fract_z
_atom_site_U_iso_or_equiv
_atom_site_adp_type
_atom_site_occupancy
_atom_site_symmetry_multiplicity
_atom_site_calc_flag
_atom_site_refinement_flags
N1 N 0.7731(3) 0.4941(2) 0.9098(2) 0.0408(6) Uani 1 1 d .
N2 N 0.9944(3) 0.7113(3) 1.0124(2) 0.0545(8) Uani 1 1 d .
H2A H 1.0393 0.8020 1.0323 0.065 Uiso 1 1 calc R
H2B H 1.0584 0.6652 1.0457 0.065 Uiso 1 1 calc R
N3 N 0.7877(3) 0.9729(3) 0.9225(3) 0.0639(9) Uani 1 1 d .
N4 N 0.6920(4) 0.4444(3) 0.5546(3) 0.0717(10) Uani 1 1 d .
O1 O 0.5935(2) 0.2707(2) 0.79748(19) 0.0477(6) Uani 1 1 d .
O2 O 0.1260(3) 0.1448(2) 0.4148(2) 0.0537(6) Uani 1 1 d .
O3 O 0.1727(3) -0.0457(2) 0.4577(2) 0.0590(7) Uani 1 1 d .
C1 C 0.4680(4) 0.1631(3) 0.6834(3) 0.0404(8) Uani 1 1 d .
C2 C 0.3431(4) 0.1950(3) 0.6064(3) 0.0391(8) Uani 1 1 d .
C3 C 0.3282(3) 0.3467(3) 0.6456(3) 0.0406(8) Uani 1 1 d .
H3 H 0.2729 0.3631 0.5695 0.049 Uiso 1 1 calc R
C4 C 0.5208(3) 0.4550(3) 0.7170(3) 0.0359(7) Uani 1 1 d .
C5 C 0.6352(4) 0.4120(3) 0.8144(3) 0.0371(7) Uani 1 1 d .
C6 C 0.8243(4) 0.6418(3) 0.9292(3) 0.0409(8) Uani 1 1 d .
C7 C 0.7093(4) 0.7015(3) 0.8700(3) 0.0424(8) Uani 1 1 d .
C8 C 0.5172(4) 0.6115(3) 0.7830(3) 0.0415(8) Uani 1 1 d .
H8 H 0.4790 0.6503 0.7185 0.050 Uiso 1 1 calc R
C9 C 0.3822(4) 0.6179(3) 0.8548(3) 0.0524(9) Uani 1 1 d .
H9A H 0.4279 0.5928 0.9263 0.063 Uiso 1 1 calc R
H9B H 0.3746 0.7158 0.8865 0.063 Uiso 1 1 calc R
C10 C 0.1921(4) 0.5167(3) 0.7727(3) 0.0597(10) Uani 1 1 d .
H10A H 0.1113 0.5237 0.8214 0.072 Uiso 1 1 calc R
H10B H 0.1429 0.5435 0.7027 0.072 Uiso 1 1 calc R
C11 C 0.2032(4) 0.3641(3) 0.7239(3) 0.0522(9) Uani 1 1 d .
H11A H 0.0816 0.2994 0.6727 0.063 Uiso 1 1 calc R
H11B H 0.2488 0.3372 0.7944 0.063 Uiso 1 1 calc R
C12 C 0.5040(4) 0.0231(3) 0.6759(3) 0.0573(10) Uani 1 1 d .
H12A H 0.4281 -0.0507 0.5955 0.086 Uiso 1 1 calc R
H12B H 0.4768 -0.0016 0.7414 0.086 Uiso 1 1 calc R
H12C H 0.6302 0.0315 0.6858 0.086 Uiso 1 1 calc R
C13 C 0.2073(4) 0.0823(4) 0.4874(3) 0.0418(8) Uani 1 1 d .
C14 C -0.0200(4) 0.0518(3) 0.2983(3) 0.0542(9) Uani 1 1 d .
H14A H -0.1063 -0.0155 0.3127 0.065 Uiso 1 1 calc R
H14B H 0.0285 -0.0022 0.2380 0.065 Uiso 1 1 calc R
C15 C -0.1111(5) 0.1496(4) 0.2507(3) 0.0727(11) Uani 1 1 d .
H15A H -0.1620 0.1997 0.3101 0.109 Uiso 1 1 calc R
H15B H -0.2068 0.0935 0.1712 0.109 Uiso 1 1 calc R
H15C H -0.0227 0.2181 0.2404 0.109 Uiso 1 1 calc R
C16 C 0.6197(4) 0.4509(3) 0.6261(3) 0.0441(8) Uani 1 1 d .
C17 C 0.7553(4) 0.8522(4) 0.9009(3) 0.0456(8) Uani 1 1 d .

loop_
_atom_site_aniso_label
_atom_site_aniso_U_11
_atom_site_aniso_U_22
_atom_site_aniso_U_33
_atom_site_aniso_U_23
_atom_site_aniso_U_13
_atom_site_aniso_U_12
N1 0.0393(14) 0.0381(15) 0.0409(16) 0.0194(13) 0.0052(13) 0.0070(12)
N2 0.0460(15) 0.0394(15) 0.061(2) 0.0205(14) -0.0027(15) 0.0027(13)
N3 0.0612(18) 0.0418(18) 0.073(2) 0.0222(16) 0.0029(16) 0.0082(15)
N4 0.074(2) 0.095(3) 0.065(2) 0.044(2) 0.0340(19) 0.0283(18)
O1 0.0474(12) 0.0362(12) 0.0501(14) 0.0200(11) 0.0020(11) 0.0061(10)
O2 0.0557(13) 0.0456(13) 0.0439(14) 0.0150(11) 0.0017(11) 0.0051(11)
O3 0.0616(14) 0.0387(14) 0.0618(17) 0.0141(12) 0.0084(12) 0.0095(12)
C1 0.0380(17) 0.0341(17) 0.041(2) 0.0122(15) 0.0091(16) 0.0026(14)
C2 0.0344(16) 0.0379(18) 0.042(2) 0.0152(15) 0.0106(15) 0.0071(14)
C3 0.0369(16) 0.0395(18) 0.0403(19) 0.0161(15) 0.0074(15) 0.0072(14)
C4 0.0349(16) 0.0374(17) 0.0341(18) 0.0166(14) 0.0083(14) 0.0080(13)
C5 0.0388(17) 0.0385(18) 0.0364(19) 0.0183(15) 0.0122(16) 0.0107(15)
C6 0.0430(18) 0.0378(18) 0.0365(19) 0.0144(15) 0.0089(16) 0.0066(15)
C7 0.0387(17) 0.0388(18) 0.044(2) 0.0182(16) 0.0056(15) 0.0057(14)
C8 0.0433(17) 0.0352(17) 0.043(2) 0.0162(15) 0.0088(16) 0.0106(14)
C9 0.0491(19) 0.046(2) 0.058(2) 0.0157(17) 0.0157(18) 0.0178(16)
C10 0.0461(19) 0.051(2) 0.075(3) 0.015(2) 0.0216(19) 0.0150(17)
C11 0.0411(18) 0.048(2) 0.063(2) 0.0182(18) 0.0172(18) 0.0093(15)
C12 0.058(2) 0.045(2) 0.068(3) 0.0251(18) 0.0156(19) 0.0177(16)
C13 0.0365(17) 0.043(2) 0.045(2) 0.0166(17) 0.0141(16) 0.0084(15)
C14 0.052(2) 0.057(2) 0.037(2) 0.0113(17) 0.0062(17) 0.0056(17)
C15 0.066(2) 0.080(3) 0.064(3) 0.034(2) 0.007(2) 0.016(2)
C16 0.0458(19) 0.0438(19) 0.040(2) 0.0214(16) 0.0053(17) 0.0109(15)
C17 0.0438(18) 0.041(2) 0.042(2) 0.0178(16) 0.0003(15) 0.0060(16)

loop_
_atom_type_symbol
_atom_type_description
_atom_type_scat_dispersion_real
_atom_type_scat_dispersion_imag
_atom_type_scat_source
C C 0.0033 0.0016 'International Tables Vol C Tables 4.2.6.8 and 6.1.1.4'
H H 0.0000 0.0000 'International Tables Vol C Tables 4.2.6.8 and 6.1.1.4'
O O 0.0106 0.0060 'International Tables Vol C Tables 4.2.6.8 and 6.1.1.4'
N N 0.0061 0.0033 'International Tables Vol C Tables 4.2.6.8 and 6.1.1.4'

loop_
_geom_angle_atom_site_label_1
_geom_angle_atom_site_label_2
_geom_angle_atom_site_label_3
_geom_angle
C5 N1 C6 117.2(2)
C6 N2 H2A 120.0
C6 N2 H2B 120.0
H2A N2 H2B 120.0
C5 O1 C1 121.4(2)
C13 O2 C14 117.3(2)
C2 C1 O1 120.9(3)
C2 C1 C12 131.3(3)
O1 C1 C12 107.7(2)
C1 C2 C13 121.6(3)
C1 C2 C3 119.3(3)
C13 C2 C3 118.9(2)
C2 C3 C11 109.6(2)
C2 C3 C4 109.7(2)
C11 C3 C4 112.4(2)
C2 C3 H3 108.3
C11 C3 H3 108.3
C4 C3 H3 108.3
C16 C4 C5 105.0(2)
C16 C4 C3 108.6(2)
C5 C4 C3 111.7(2)
C16 C4 C8 109.6(2)
C5 C4 C8 108.5(2)
C3 C4 C8 113.2(2)
N1 C5 O1 115.3(2)
N1 C5 C4 126.4(3)
O1 C5 C4 118.2(2)
N2 C6 C7 125.9(3)
N2 C6 N1 112.0(2)
C7 C6 N1 122.1(3)
C6 C7 C17 121.2(3)
C6 C7 C8 120.3(3)
C17 C7 C8 118.0(2)
C7 C8 C9 111.2(2)
C7 C8 C4 108.5(2)
C9 C8 C4 112.0(2)
C7 C8 H8 108.3
C9 C8 H8 108.3
C4 C8 H8 108.3
C10 C9 C8 112.4(3)
C10 C9 H9A 109.1
C8 C9 H9A 109.1
C10 C9 H9B 109.1
C8 C9 H9B 109.1
H9A C9 H9B 107.9
C11 C10 C9 109.3(3)
C11 C10 H10A 109.8
C9 C10 H10A 109.8
C11 C10 H10B 109.8
C9 C10 H10B 109.8
H10A C10 H10B 108.3
C10 C11 C3 112.0(3)
C10 C11 H11A 109.2
C3 C11 H11A 109.2
C10 C11 H11B 109.2
C3 C11 H11B 109.2
H11A C11 H11B 107.9
C1 C12 H12A 109.5
C1 C12 H12B 109.5
H12A C12 H12B 109.5
C1 C12 H12C 109.5
H12A C12 H12C 109.5
H12B C12 H12C 109.5
O3 C13 O2 123.7(3)
O3 C13 C2 126.8(3)
O2 C13 C2 109.5(3)
O2 C14 C15 105.9(3)
O2 C14 H14A 110.6
C15 C14 H14A 110.6
O2 C14 H14B 110.6
C15 C14 H14B 110.6
H14A C14 H14B 108.7
C14 C15 H15A 109.5
C14 C15 H15B 109.5
H15A C15 H15B 109.5
C14 C15 H15C 109.5
H15A C15 H15C 109.5
H15B C15 H15C 109.5
N4 C16 C4 178.3(4)
N3 C17 C7 177.8(3)

loop_
_geom_bond_atom_site_label_1
_geom_bond_atom_site_label_2
_geom_bond_distance
N1 C5 1.264(3)
N1 C6 1.417(3)
N2 C6 1.344(3)
N2 H2A 0.8600
N2 H2B 0.8600
N3 C17 1.143(3)
N4 C16 1.139(4)
O1 C5 1.359(3)
O1 C1 1.410(3)
O2 C13 1.336(3)
O2 C14 1.445(3)
O3 C13 1.200(3)
C1 C2 1.327(4)
C1 C12 1.490(4)
C2 C13 1.486(4)
C2 C3 1.508(4)
C3 C11 1.528(4)
C3 C4 1.544(4)
C3 H3 0.9800
C4 C16 1.494(4)
C4 C5 1.513(4)
C4 C8 1.551(4)
C6 C7 1.358(4)
C7 C17 1.417(4)
C7 C8 1.514(4)
C8 C9 1.535(4)
C8 H8 0.9800
C9 C10 1.521(4)
C9 H9A 0.9700
C9 H9B 0.9700
C10 C11 1.510(4)
C10 H10A 0.9700
C10 H10B 0.9700
C11 H11A 0.9700
C11 H11B 0.9700
C12 H12A 0.9600
C12 H12B 0.9600
C12 H12C 0.9600
C14 C15 1.502(4)
C14 H14A 0.9700
C14 H14B 0.9700
C15 H15A 0.9600
C15 H15B 0.9600
C15 H15C 0.9600

loop_
_geom_torsion_atom_site_label_1
_geom_torsion_atom_site_label_2
_geom_torsion_atom_site_label_3
_geom_torsion_atom_site_label_4
_geom_torsion
C5 O1 C1 C2 -22.8(4)
C5 O1 C1 C12 159.0(2)
O1 C1 C2 C13 -178.5(3)
C12 C1 C2 C13 -0.8(5)
O1 C1 C2 C3 -3.8(4)
C12 C1 C2 C3 174.0(3)
C1 C2 C3 C11 -86.3(3)
C13 C2 C3 C11 88.6(3)
C1 C2 C3 C4 37.6(4)
C13 C2 C3 C4 -147.5(3)
C2 C3 C4 C16 69.2(3)
C11 C3 C4 C16 -168.6(2)
C2 C3 C4 C5 -46.1(3)
C11 C3 C4 C5 76.1(3)
C2 C3 C4 C8 -168.9(2)
C11 C3 C4 C8 -46.7(3)
C6 N1 C5 O1 178.4(2)
C6 N1 C5 C4 1.2(4)
C1 O1 C5 N1 -167.1(2)
C1 O1 C5 C4 10.3(4)
C16 C4 C5 N1 84.3(3)
C3 C4 C5 N1 -158.2(3)
C8 C4 C5 N1 -32.8(4)
C16 C4 C5 O1 -92.9(3)
C3 C4 C5 O1 24.6(3)
C8 C4 C5 O1 150.0(2)
C5 N1 C6 N2 -164.4(3)
C5 N1 C6 C7 16.4(4)
N2 C6 C7 C17 -6.0(5)
N1 C6 C7 C17 173.0(3)
N2 C6 C7 C8 -177.0(3)
N1 C6 C7 C8 2.0(4)
C6 C7 C8 C9 90.3(3)
C17 C7 C8 C9 -81.0(3)
C6 C7 C8 C4 -33.3(4)
C17 C7 C8 C4 155.4(3)
C16 C4 C8 C7 -69.7(3)
C5 C4 C8 C7 44.4(3)
C3 C4 C8 C7 169.0(2)
C16 C4 C8 C9 167.1(2)
C5 C4 C8 C9 -78.7(3)
C3 C4 C8 C9 45.8(3)
C7 C8 C9 C10 -174.2(3)
C4 C8 C9 C10 -52.6(3)
C8 C9 C10 C11 59.3(4)
C9 C10 C11 C3 -59.8(4)
C2 C3 C11 C10 176.5(3)
C4 C3 C11 C10 54.2(3)
C14 O2 C13 O3 4.3(4)
C14 O2 C13 C2 -175.8(2)
C1 C2 C13 O3 13.7(5)
C3 C2 C13 O3 -161.1(3)
C1 C2 C13 O2 -166.1(3)
C3 C2 C13 O2 19.1(4)
C13 O2 C14 C15 168.3(3)
C5 C4 C16 N4 102(11)
C3 C4 C16 N4 -17(11)
C8 C4 C16 N4 -142(11)
C6 C7 C17 N3 169(10)
C8 C7 C17 N3 -20(10)
